data_4344164
loop_
_publ_author_name
'Carlier, D.'
'Croguennec, L.'
'Ceder, G.'
'Menetrier, M.'
'Shao-Horn, Y.'
'Delmas, C.'

_publ_section_title
;
 Structural study of the T#2-(Lix Co O2) (0.52 < x <= 0.72) phase
;
_journal_name_full 'Inorganic Chemistry'
_journal_page_first 914
_journal_page_last 922
_journal_volume 43
_journal_year 2004
_chemical_formula_sum 'Co Li0.56 O2'
_chemical_name_systematic 'Li0.56 Co O2'
_space_group_IT_number 64
_symmetry_space_group_name_Hall '-C 2ac 2'
_symmetry_space_group_name_H-M 'C m c a'
_cell_angle_alpha 90
_cell_angle_beta 90
_cell_angle_gamma 90
_cell_formula_units_Z 4
_cell_length_a 2.8088
_cell_length_b 4.843
_cell_length_c 9.951
_cell_volume 135.364
_citation_journal_id_ASTM INOCAJ
_cod_data_source_file Carlier_INOCAJ_2004_1301.cif
_cod_data_source_block Co1Li0.56O2
_cod_original_cell_volume 135.3636
_cod_original_formula_sum 'Co1 Li0.56 O2'
_cod_database_code 4344164

loop_
_symmetry_equiv_pos_as_xyz
x,y,z
-x+1/2,-y,z+1/2
x,-y,-z
-x+1/2,y,-z+1/2
-x,-y,-z
x-1/2,y,-z-1/2
-x,y,z
x-1/2,-y,z-1/2
x+1/2,y+1/2,z
-x+1,-y+1/2,z+1/2
x+1/2,-y+1/2,-z
-x+1,y+1/2,-z+1/2
-x+1/2,-y+1/2,-z
x,y+1/2,-z-1/2
-x+1/2,y+1/2,z
x,-y+1/2,z-1/2

loop_
_atom_site_label
_atom_site_type_symbol
_atom_site_fract_x
_atom_site_fract_y
_atom_site_fract_z
_atom_site_occupancy
_atom_site_U_iso_or_equiv
Co1 Co+3 0 0 0 1 0.0
Li1 Li+1 0.25 0.383 0.25 0.28 0.0
O1 O-2 0 0.1658 0.4026 1 0.0
